data_7209967
loop_
_publ_author_name
'Ding, Shuai'
'Gao, Yanfei'
'Ji, Yufei'
'Wang, Yanqin'
'Liu, Zhiliang'

_publ_section_title
;
 Homochiral crystallization of single-stranded helical coordination
 polymers: generated by the structure of auxiliary ligands or spontaneous
 symmetry breaking
;
_journal_issue 28
_journal_name_full CrystEngComm
_journal_page_first 5598
_journal_paper_doi 10.1039/c3ce40519b
_journal_volume 15
_journal_year 2013
_chemical_formula_sum 'C24 H22 Br2 Cu2 N8 O4'
_chemical_formula_weight 773.40
_chemical_name_systematic
; 
 ? 
;
_space_group_IT_number 2
_symmetry_cell_setting triclinic
_symmetry_space_group_name_Hall '-P 1'
_symmetry_space_group_name_H-M 'P -1'
_atom_sites_solution_hydrogens geom
_atom_sites_solution_primary direct
_atom_sites_solution_secondary difmap
_audit_creation_method SHELXL-97
_cell_angle_alpha 64.03(3)
_cell_angle_beta 71.43(3)
_cell_angle_gamma 83.95(3)
_cell_formula_units_Z 1
_cell_length_a 8.2239(16)
_cell_length_b 9.5128(19)
_cell_length_c 10.460(2)
_cell_measurement_temperature 293(2)
_cell_measurement_theta_max 27.49
_cell_measurement_theta_min 1.00
_cell_volume 696.8(3)
_computing_cell_refinement 'Bruker XSCANS'
_computing_data_collection 'Bruker XSCANS'
_computing_data_reduction 'Bruker SHELXTL'
_computing_molecular_graphics 'Bruker SHELXTL'
_computing_publication_material 'Bruker SHELXTL'
_computing_structure_refinement 'SHELXL-97 (Sheldrick, 1997)'
_computing_structure_solution 'SHELXS-97 (Sheldrick, 1990)'
_diffrn_ambient_temperature 293(2)
_diffrn_measured_fraction_theta_full 0.991
_diffrn_measured_fraction_theta_max 0.991
_diffrn_measurement_device_type 'Bruker P4'
_diffrn_measurement_method '\w scans'
_diffrn_radiation_monochromator graphite
_diffrn_radiation_source 'fine-focus sealed tube'
_diffrn_radiation_type MoK\a
_diffrn_radiation_wavelength 0.71073
_diffrn_reflns_av_R_equivalents 0.0211
_diffrn_reflns_av_sigmaI/netI 0.0383
_diffrn_reflns_limit_h_max 10
_diffrn_reflns_limit_h_min -10
_diffrn_reflns_limit_k_max 12
_diffrn_reflns_limit_k_min -12
_diffrn_reflns_limit_l_max 13
_diffrn_reflns_limit_l_min -11
_diffrn_reflns_number 5161
_diffrn_reflns_theta_full 28.38
_diffrn_reflns_theta_max 28.38
_diffrn_reflns_theta_min 2.27
_diffrn_standards_decay_% none
_diffrn_standards_interval_count none
_diffrn_standards_interval_time none
_diffrn_standards_number none
_exptl_absorpt_coefficient_mu 4.440
_exptl_absorpt_correction_T_max 1.0000
_exptl_absorpt_correction_T_min 0.49044
_exptl_absorpt_correction_type multi-scan
_exptl_absorpt_process_details 'SADABS (Sheldrick, 1996)'
_exptl_crystal_density_diffrn 1.843
_exptl_crystal_density_method 'not measured'
_exptl_crystal_F_000 382
_exptl_crystal_size_max 0.04
_exptl_crystal_size_mid 0.02
_exptl_crystal_size_min 0.01
_refine_diff_density_max 0.991
_refine_diff_density_min -1.025
_refine_diff_density_rms 0.154
_refine_ls_extinction_method none
_refine_ls_goodness_of_fit_ref 1.266
_refine_ls_hydrogen_treatment mixed
_refine_ls_matrix_type full
_refine_ls_number_parameters 184
_refine_ls_number_reflns 3445
_refine_ls_number_restraints 20
_refine_ls_restrained_S_all 1.282
_refine_ls_R_factor_all 0.0843
_refine_ls_R_factor_gt 0.0759
_refine_ls_shift/su_max 0.000
_refine_ls_shift/su_mean 0.000
_refine_ls_structure_factor_coef Fsqd
_refine_ls_weighting_details 'calc w=1/[\s^2^(Fo^2^)+(0.0400P)^2^+5.8660P] where P=(Fo^2^+2Fc^2^)/3'
_refine_ls_weighting_scheme calc
_refine_ls_wR_factor_gt 0.1943
_refine_ls_wR_factor_ref 0.1973
_reflns_number_gt 2929
_reflns_number_total 3445
_reflns_threshold_expression >2sigma(I)
_cod_data_source_file c3ce40519b.txt
_cod_data_source_block dingshuai110927_0m
_cod_depositor_comments
;
The following automatic conversions were performed:

'_symmetry_cell_setting' value 'Triclinic' changed to 'triclinic'
according to /home/saulius/struct/CIF-dictionaries/cif_core.dic
dictionary named 'cif_core.dic' version 2.4.2 from 2011-04-26.

Automatic conversion script
Id: cif_fix_values 1891 2012-01-12 08:04:46Z andrius 
;
_cod_original_cell_volume 696.8(2)
_cod_original_sg_symbol_H-M P-1
_cod_database_code 7209967

loop_
_symmetry_equiv_pos_as_xyz
'x, y, z'
'-x, -y, -z'

loop_
_atom_site_label
_atom_site_type_symbol
_atom_site_fract_x
_atom_site_fract_y
_atom_site_fract_z
_atom_site_U_iso_or_equiv
_atom_site_adp_type
_atom_site_occupancy
_atom_site_symmetry_multiplicity
_atom_site_calc_flag
_atom_site_refinement_flags
C1 C 1.0886(10) 0.7924(8) -0.0836(9) 0.0350(15) Uani 1 1 d .
C2 C 1.2396(10) 0.8832(9) -0.1807(9) 0.0426(18) Uani 1 1 d .
H2 H 1.3444 0.8349 -0.1861 0.051 Uiso 1 1 calc R
C3 C 1.2377(11) 1.0423(10) -0.2687(10) 0.049(2) Uani 1 1 d .
H3 H 1.3397 1.0995 -0.3318 0.058 Uiso 1 1 calc R
C4 C 1.0841(11) 1.1145(8) -0.2617(9) 0.0381(16) Uani 1 1 d .
C5 C 0.9351(10) 1.0328(9) -0.1677(9) 0.0379(16) Uani 1 1 d .
H5 H 0.8324 1.0845 -0.1643 0.046 Uiso 1 1 calc R
C6 C 0.9320(9) 0.8730(8) -0.0758(8) 0.0323(15) Uani 1 1 d .
C7 C 0.7681(10) 0.7959(9) 0.0190(9) 0.0402(17) Uani 1 1 d .
H7 H 0.6717 0.8562 0.0137 0.048 Uiso 1 1 calc R
C8 C 0.5665(14) 0.5849(14) 0.1985(13) 0.068(3) Uani 1 1 d U
H8A H 0.5704 0.5287 0.1406 0.082 Uiso 1 1 d R
C9 C 0.5694(15) 0.4424(14) 0.3280(14) 0.075(3) Uani 1 1 d DU
H9A H 0.4963 0.3640 0.3372 0.090 Uiso 1 1 d R
H9B H 0.5214 0.4639 0.4138 0.090 Uiso 1 1 d R
C10 C 0.4226(17) 0.6588(18) 0.1687(19) 0.105(5) Uani 1 1 d U
H10A H 0.3227 0.5944 0.2399 0.158 Uiso 1 1 d R
H10B H 0.4179 0.7567 0.1754 0.158 Uiso 1 1 d R
H10C H 0.4260 0.6776 0.0699 0.158 Uiso 1 1 d R
C11 C 1.1793(11) 0.2632(9) 0.2770(10) 0.0429(18) Uani 1 1 d .
C12 C 1.2898(11) 0.0257(12) 0.3809(11) 0.058(3) Uani 1 1 d .
N1 N 0.7435(8) 0.6503(8) 0.1107(7) 0.0381(14) Uani 1 1 d .
N2 N 1.0839(10) 0.3600(8) 0.2414(8) 0.0449(16) Uani 1 1 d .
N3 N 1.3034(11) 0.1767(10) 0.3097(13) 0.077(3) Uani 1 1 d .
N4 N 1.2951(13) -0.1060(10) 0.4406(12) 0.082(3) Uani 1 1 d .
O1 O 1.1003(7) 0.6394(6) -0.0093(6) 0.0426(13) Uani 1 1 d .
O2 O 0.7272(8) 0.3821(8) 0.3294(8) 0.065(2) Uani 1 1 d D
H2A H 0.720(5) 0.295(8) 0.405(8) 0.098 Uiso 1 1 d D
Br1 Br 1.08315(14) 1.33255(9) -0.38403(10) 0.0552(3) Uani 1 1 d .
Cu1 Cu 0.92193(12) 0.50713(10) 0.16027(11) 0.0399(3) Uani 1 1 d .

loop_
_atom_site_aniso_label
_atom_site_aniso_U_11
_atom_site_aniso_U_22
_atom_site_aniso_U_33
_atom_site_aniso_U_23
_atom_site_aniso_U_13
_atom_site_aniso_U_12
C1 0.033(4) 0.025(3) 0.042(4) -0.012(3) -0.011(3) 0.010(3)
C2 0.032(4) 0.033(4) 0.048(4) -0.012(3) -0.001(3) 0.003(3)
C3 0.039(4) 0.038(4) 0.051(5) -0.012(4) 0.002(4) -0.008(3)
C4 0.047(4) 0.026(3) 0.038(4) -0.011(3) -0.014(3) 0.003(3)
C5 0.039(4) 0.032(4) 0.042(4) -0.015(3) -0.012(3) 0.004(3)
C6 0.030(3) 0.025(3) 0.035(4) -0.009(3) -0.008(3) 0.007(3)
C7 0.038(4) 0.035(4) 0.041(4) -0.011(3) -0.014(3) 0.008(3)
C8 0.048(4) 0.071(5) 0.068(5) -0.011(3) -0.019(4) -0.004(3)
C9 0.056(4) 0.065(5) 0.077(5) -0.014(4) -0.011(4) 0.009(4)
C10 0.063(6) 0.088(7) 0.125(9) -0.017(6) -0.024(6) 0.016(6)
C11 0.036(4) 0.035(4) 0.047(4) -0.006(3) -0.015(4) -0.006(3)
C12 0.033(4) 0.057(6) 0.058(6) -0.004(4) -0.012(4) 0.008(4)
N1 0.028(3) 0.036(3) 0.045(4) -0.012(3) -0.011(3) 0.003(2)
N2 0.053(4) 0.028(3) 0.048(4) -0.011(3) -0.021(3) 0.013(3)
N3 0.044(5) 0.041(4) 0.116(8) -0.004(5) -0.033(5) 0.009(4)
N4 0.064(6) 0.043(5) 0.096(7) -0.001(5) -0.018(5) 0.021(4)
O1 0.035(3) 0.028(3) 0.043(3) -0.008(2) 0.003(2) 0.008(2)
O2 0.040(3) 0.046(4) 0.063(4) 0.008(3) 0.000(3) -0.004(3)
Br1 0.0747(7) 0.0280(4) 0.0489(5) -0.0044(3) -0.0172(5) -0.0024(4)
Cu1 0.0337(5) 0.0274(5) 0.0456(6) -0.0058(4) -0.0110(4) 0.0052(4)

loop_
_atom_type_symbol
_atom_type_description
_atom_type_scat_dispersion_real
_atom_type_scat_dispersion_imag
_atom_type_scat_source
C C 0.0033 0.0016 'International Tables Vol C Tables 4.2.6.8 and 6.1.1.4'
H H 0.0000 0.0000 'International Tables Vol C Tables 4.2.6.8 and 6.1.1.4'
Br Br -0.2901 2.4595 'International Tables Vol C Tables 4.2.6.8 and 6.1.1.4'
Cu Cu 0.3201 1.2651 'International Tables Vol C Tables 4.2.6.8 and 6.1.1.4'
N N 0.0061 0.0033 'International Tables Vol C Tables 4.2.6.8 and 6.1.1.4'
O O 0.0106 0.0060 'International Tables Vol C Tables 4.2.6.8 and 6.1.1.4'

loop_
_geom_angle_atom_site_label_1
_geom_angle_atom_site_label_2
_geom_angle_atom_site_label_3
_geom_angle
_geom_angle_site_symmetry_1
_geom_angle_site_symmetry_3
O1 C1 C2 118.6(6) . .
O1 C1 C6 124.7(7) . .
C2 C1 C6 116.7(6) . .
C3 C2 C1 122.2(7) . .
C3 C2 H2 118.9 . .
C1 C2 H2 118.9 . .
C4 C3 C2 119.4(8) . .
C4 C3 H3 120.3 . .
C2 C3 H3 120.3 . .
C5 C4 C3 120.7(7) . .
C5 C4 Br1 120.3(6) . .
C3 C4 Br1 118.9(6) . .
C4 C5 C6 121.6(7) . .
C4 C5 H5 119.2 . .
C6 C5 H5 119.2 . .
C5 C6 C1 119.4(7) . .
C5 C6 C7 117.7(6) . .
C1 C6 C7 122.9(6) . .
N1 C7 C6 125.4(7) . .
N1 C7 H7 117.3 . .
C6 C7 H7 117.3 . .
C10 C8 C9 125.5(11) . .
C10 C8 N1 124.2(11) . .
C9 C8 N1 109.9(9) . .
C10 C8 H8A 91.9 . .
C9 C8 H8A 92.0 . .
N1 C8 H8A 92.1 . .
O2 C9 C8 115.7(10) . .
O2 C9 H9A 108.2 . .
C8 C9 H9A 109.1 . .
O2 C9 H9B 108.7 . .
C8 C9 H9B 107.3 . .
H9A C9 H9B 107.7 . .
C8 C10 H10A 109.6 . .
C8 C10 H10B 109.2 . .
H10A C10 H10B 109.5 . .
C8 C10 H10C 109.6 . .
H10A C10 H10C 109.5 . .
H10B C10 H10C 109.5 . .
N2 C11 N3 169.5(9) . .
N4 C12 N3 173.1(11) . .
C7 N1 C8 119.7(7) . .
C7 N1 Cu1 125.2(6) . .
C8 N1 Cu1 114.8(6) . .
C11 N2 Cu1 170.4(7) . .
C11 N3 C12 124.0(9) . .
C1 O1 Cu1 123.9(5) . .
C1 O1 Cu1 111.2(5) . 2_765
Cu1 O1 Cu1 91.4(2) . 2_765
C9 O2 Cu1 115.7(6) . .
C9 O2 H2A 111(2) . .
Cu1 O2 H2A 133(3) . .
O1 Cu1 N1 94.0(3) . .
O1 Cu1 N2 92.4(3) . .
N1 Cu1 N2 171.1(3) . .
O1 Cu1 O2 176.0(3) . .
N1 Cu1 O2 82.0(3) . .
N2 Cu1 O2 91.6(3) . .
O1 Cu1 O1 88.6(2) . 2_765
N1 Cu1 O1 95.5(2) . 2_765
N2 Cu1 O1 90.8(3) . 2_765
O2 Cu1 O1 91.6(3) . 2_765
O1 Cu1 Cu1 52.54(19) . 2_765
N1 Cu1 Cu1 96.8(2) . 2_765
N2 Cu1 Cu1 92.1(2) . 2_765
O2 Cu1 Cu1 127.6(3) . 2_765
O1 Cu1 Cu1 36.10(12) 2_765 2_765

loop_
_geom_bond_atom_site_label_1
_geom_bond_atom_site_label_2
_geom_bond_distance
_geom_bond_site_symmetry_2
C1 O1 1.326(8) .
C1 C2 1.405(11) .
C1 C6 1.426(9) .
C2 C3 1.387(11) .
C2 H2 0.9300 .
C3 C4 1.369(12) .
C3 H3 0.9300 .
C4 C5 1.355(11) .
C4 Br1 1.903(7) .
C5 C6 1.396(10) .
C5 H5 0.9300 .
C6 C7 1.434(11) .
C7 N1 1.284(10) .
C7 H7 0.9300 .
C8 C10 1.364(16) .
C8 C9 1.442(15) .
C8 N1 1.479(12) .
C8 H8A 0.9601 .
C9 O2 1.365(13) .
C9 H9A 0.9600 .
C9 H9B 0.9599 .
C10 H10A 0.9600 .
C10 H10B 0.9600 .
C10 H10C 0.9600 .
C11 N2 1.155(10) .
C11 N3 1.279(11) .
C12 N4 1.132(13) .
C12 N3 1.294(13) .
N1 Cu1 1.929(6) .
N2 Cu1 1.934(7) .
O1 Cu1 1.913(5) .
O1 Cu1 2.576(6) 2_765
O2 Cu1 1.966(6) .
O2 H2A 0.850(10) .
Cu1 O1 2.576(6) 2_765
Cu1 Cu1 3.245(2) 2_765

loop_
_geom_torsion_atom_site_label_1
_geom_torsion_atom_site_label_2
_geom_torsion_atom_site_label_3
_geom_torsion_atom_site_label_4
_geom_torsion
_geom_torsion_site_symmetry_1
_geom_torsion_site_symmetry_4
O1 C1 C2 C3 176.4(8) . .
C6 C1 C2 C3 -2.0(13) . .
C1 C2 C3 C4 -0.1(14) . .
C2 C3 C4 C5 1.5(14) . .
C2 C3 C4 Br1 -179.6(7) . .
C3 C4 C5 C6 -0.6(13) . .
Br1 C4 C5 C6 -179.5(6) . .
C4 C5 C6 C1 -1.7(12) . .
C4 C5 C6 C7 -179.4(8) . .
O1 C1 C6 C5 -175.4(8) . .
C2 C1 C6 C5 2.9(11) . .
O1 C1 C6 C7 2.1(13) . .
C2 C1 C6 C7 -179.6(8) . .
C5 C6 C7 N1 -179.3(8) . .
C1 C6 C7 N1 3.1(13) . .
C10 C8 C9 O2 174.9(15) . .
N1 C8 C9 O2 -11.8(17) . .
C6 C7 N1 C8 -178.1(9) . .
C6 C7 N1 Cu1 8.0(12) . .
C10 C8 N1 C7 14.2(19) . .
C9 C8 N1 C7 -159.2(10) . .
C10 C8 N1 Cu1 -171.2(13) . .
C9 C8 N1 Cu1 15.4(13) . .
N3 C11 N2 Cu1 125(6) . .
N2 C11 N3 C12 170(5) . .
N4 C12 N3 C11 174(11) . .
C2 C1 O1 Cu1 164.2(6) . .
C6 C1 O1 Cu1 -17.5(11) . .
C2 C1 O1 Cu1 -88.9(8) . 2_765
C6 C1 O1 Cu1 89.4(8) . 2_765
C8 C9 O2 Cu1 3.3(16) . .
C1 O1 Cu1 N1 21.4(7) . .
Cu1 O1 Cu1 N1 -95.5(2) 2_765 .
C1 O1 Cu1 N2 -152.4(7) . .
Cu1 O1 Cu1 N2 90.8(3) 2_765 .
C1 O1 Cu1 O2 23(5) . .
Cu1 O1 Cu1 O2 -93(5) 2_765 .
C1 O1 Cu1 O1 116.8(7) . 2_765
Cu1 O1 Cu1 O1 0.0 2_765 2_765
C1 O1 Cu1 Cu1 116.8(7) . 2_765
C7 N1 Cu1 O1 -17.0(7) . .
C8 N1 Cu1 O1 168.8(7) . .
C7 N1 Cu1 N2 118.7(19) . .
C8 N1 Cu1 N2 -56(2) . .
C7 N1 Cu1 O2 163.1(8) . .
C8 N1 Cu1 O2 -11.1(7) . .
C7 N1 Cu1 O1 -106.0(7) . 2_765
C8 N1 Cu1 O1 79.8(7) . 2_765
C7 N1 Cu1 Cu1 -69.7(7) . 2_765
C8 N1 Cu1 Cu1 116.1(7) . 2_765
C11 N2 Cu1 O1 -85(4) . .
C11 N2 Cu1 N1 140(4) . .
C11 N2 Cu1 O2 96(4) . .
C11 N2 Cu1 O1 4(4) . 2_765
C11 N2 Cu1 Cu1 -32(4) . 2_765
C9 O2 Cu1 O1 2(5) . .
C9 O2 Cu1 N1 4.5(9) . .
C9 O2 Cu1 N2 178.2(9) . .
C9 O2 Cu1 O1 -90.9(9) . 2_765
C9 O2 Cu1 Cu1 -88.0(9) . 2_765
